data_1516357
loop_
_publ_author_name
'Osawa, Masahisa'
'Hoshino, Mikio'
'Wada, Tatsuo'
'Hayashi, Fumi'
'Osanai, Shuichi'

_publ_section_title
;
 Intra-complex energy transfer of europium(III) complexes containing
 anthracene and phenanthrene moieties.
;
_journal_issue 41
_journal_name_full 'The journal of physical chemistry. A'
_journal_page_first 10895
_journal_page_last 10902
_journal_paper_doi 10.1021/jp905160w
_journal_volume 113
_journal_year 2009
_chemical_formula_moiety 'C55 H49 Eu F18 O8 P2 '
_chemical_formula_sum 'C55 H49 Eu F18 O8 P2'
_chemical_formula_weight 1393.87
_space_group_IT_number 14
_symmetry_cell_setting monoclinic
_symmetry_Int_Tables_number 14
_symmetry_space_group_name_Hall '-P 2yn'
_symmetry_space_group_name_H-M 'P 1 21/n 1'
_cell_angle_alpha 90.0000
_cell_angle_beta 96.2858(18)
_cell_angle_gamma 90.0000
_cell_formula_units_Z 4
_cell_length_a 15.8040(16)
_cell_length_b 20.343(2)
_cell_length_c 18.9226(19)
_cell_measurement_reflns_used 8871
_cell_measurement_temperature 90.1
_cell_measurement_theta_max 32.5
_cell_measurement_theta_min 2.0
_cell_volume 6047.1(10)
_computing_cell_refinement CrystalClear
_computing_data_collection CrystalClear
_computing_data_reduction CrystalStructure
_computing_publication_material 'CrystalStructure 3.7.0'
_computing_structure_refinement SHELXL
_computing_structure_solution SIR92
_diffrn_detector_area_resol_mean 7.31
_diffrn_measured_fraction_theta_full 0.991
_diffrn_measured_fraction_theta_max 0.991
_diffrn_measurement_device_type 'Rigaku Saturn'
_diffrn_measurement_method \w
_diffrn_radiation_type 'Mo K\a'
_diffrn_radiation_wavelength 0.71070
_diffrn_reflns_av_R_equivalents 0.054
_diffrn_reflns_limit_h_max 20
_diffrn_reflns_limit_h_min -20
_diffrn_reflns_limit_k_max 26
_diffrn_reflns_limit_k_min -23
_diffrn_reflns_limit_l_max 24
_diffrn_reflns_limit_l_min -24
_diffrn_reflns_number 58078
_diffrn_reflns_theta_full 27.48
_diffrn_reflns_theta_max 27.48
_exptl_absorpt_coefficient_mu 1.193
_exptl_absorpt_correction_T_max 0.788
_exptl_absorpt_correction_T_min 0.735
_exptl_absorpt_correction_type numerical
_exptl_absorpt_process_details
;
    Higashi, T. (1999). Program for Absorption Correction.
    Rigaku Corporation, Tokyo, Japan.
;
_exptl_crystal_colour colorless
_exptl_crystal_density_diffrn 1.531
_exptl_crystal_density_method 'not measured'
_exptl_crystal_description prism
_exptl_crystal_F_000 2792.00
_exptl_crystal_size_max 0.30
_exptl_crystal_size_mid 0.22
_exptl_crystal_size_min 0.20
_refine_diff_density_max 3.35
_refine_diff_density_min -1.34
_refine_ls_extinction_method none
_refine_ls_goodness_of_fit_ref 1.113
_refine_ls_hydrogen_treatment refall
_refine_ls_number_parameters 758
_refine_ls_number_reflns 13752
_refine_ls_R_factor_gt 0.0589
_refine_ls_shift/su_max 0.0000
_refine_ls_structure_factor_coef Fsqd
_refine_ls_weighting_details 'w = 1/[\s^2^(Fo^2^)+(0.0882P)^2^+26.9445P] where P=(Fo^2^+2Fc^2^)/3'
_refine_ls_weighting_scheme calc
_refine_ls_wR_factor_ref 0.1779
_reflns_number_gt 12413
_reflns_number_total 13752
_reflns_threshold_expression F^2^>2.0\s(F^2^)
_cod_data_source_file jp905160w_si_002.cif
_cod_data_source_block '__EuA'
_cod_original_cell_volume 6047.2(10)
_cod_original_formula_sum 'C55 H49 Eu F18 O8 P2 '
_cod_database_code 1516357

loop_
_symmetry_equiv_pos_site_id
_symmetry_equiv_pos_as_xyz
1 +X,+Y,+Z
2 1/2-X,1/2+Y,1/2-Z
3 -X,-Y,-Z
4 1/2+X,1/2-Y,1/2+Z

loop_
_atom_site_label
_atom_site_type_symbol
_atom_site_fract_x
_atom_site_fract_y
_atom_site_fract_z
_atom_site_U_iso_or_equiv
_atom_site_adp_type
_atom_site_occupancy
_atom_site_symmetry_multiplicity
_atom_site_calc_flag
_atom_site_refinement_flags
Eu(1) Eu 0.473490(10) 0.224760(10) 0.697860(10) 0.01755(8) Uani 1.00 1 d .
P(1) P 0.44644(6) 0.03812(6) 0.67828(6) 0.0197(2) Uani 1.00 1 d .
P(2) P 0.41689(6) 0.40064(6) 0.63867(6) 0.0203(2) Uani 1.00 1 d .
F(1) F 0.3592(2) 0.22215(18) 0.39948(17) 0.0412(8) Uani 1.00 1 d .
F(2) F 0.4913(2) 0.2140(2) 0.43879(19) 0.0546(11) Uani 1.00 1 d .
F(3) F 0.4103(2) 0.12795(19) 0.4348(2) 0.0536(10) Uani 1.00 1 d .
F(4) F 0.1356(2) 0.2010(2) 0.5471(2) 0.0634(12) Uani 1.00 1 d .
F(5) F 0.1611(2) 0.1796(2) 0.6580(2) 0.0603(12) Uani 1.00 1 d .
F(6) F 0.1595(2) 0.2785(2) 0.6206(3) 0.0725(15) Uani 1.00 1 d .
F(7) F 0.7605(2) 0.12367(17) 0.6689(2) 0.0433(8) Uani 1.00 1 d .
F(8) F 0.7331(2) 0.1826(2) 0.5759(2) 0.0522(10) Uani 1.00 1 d .
F(9) F 0.8305(2) 0.21256(19) 0.6579(2) 0.0545(11) Uani 1.00 1 d .
F(10) F 0.6812(2) 0.3478(2) 0.88181(18) 0.0510(9) Uani 1.00 1 d .
F(11) F 0.7670(2) 0.38069(19) 0.8079(2) 0.0501(9) Uani 1.00 1 d .
F(12) F 0.6398(2) 0.41831(18) 0.8010(2) 0.0460(8) Uani 1.00 1 d .
F(13) F 0.3802(2) 0.2643(2) 0.98077(19) 0.0472(9) Uani 1.00 1 d .
F(14) F 0.3038(2) 0.3010(2) 0.8896(2) 0.0552(11) Uani 1.00 1 d .
F(15) F 0.4171(3) 0.3521(2) 0.9303(2) 0.0624(12) Uani 1.00 1 d .
F(16) F 0.6404(2) 0.1512(2) 0.97248(17) 0.0454(8) Uani 1.00 1 d .
F(17) F 0.6118(2) 0.07294(18) 0.8984(2) 0.0494(9) Uani 1.00 1 d .
F(18) F 0.6989(2) 0.1479(2) 0.8759(2) 0.0491(9) Uani 1.00 1 d .
O(1) O 0.4441(2) 0.11228(16) 0.67645(17) 0.0205(6) Uani 1.00 1 d .
O(2) O 0.4414(2) 0.33012(16) 0.65494(17) 0.0221(6) Uani 1.00 1 d .
O(3) O 0.4561(2) 0.21234(16) 0.56954(17) 0.0220(6) Uani 1.00 1 d .
O(4) O 0.3225(2) 0.22087(16) 0.66104(19) 0.0223(6) Uani 1.00 1 d .
O(5) O 0.6111(2) 0.20255(18) 0.66425(19) 0.0257(7) Uani 1.00 1 d .
O(6) O 0.5743(2) 0.30040(19) 0.76033(19) 0.0279(7) Uani 1.00 1 d .
O(7) O 0.4126(2) 0.25765(17) 0.80394(17) 0.0226(6) Uani 1.00 1 d .
O(8) O 0.5455(2) 0.16703(18) 0.79810(17) 0.0253(7) Uani 1.00 1 d .
C(1) C 0.4980(3) -0.1014(2) 0.7578(2) 0.0290(10) Uani 1.00 1 d .
C(2) C 0.5325(3) -0.1572(2) 0.7907(3) 0.0330(11) Uani 1.00 1 d .
C(3) C 0.5352(3) -0.1668(2) 0.8643(3) 0.0342(12) Uani 1.00 1 d .
C(4) C 0.5022(3) -0.1198(2) 0.9047(3) 0.0319(11) Uani 1.00 1 d .
C(5) C 0.4635(2) -0.0612(2) 0.8730(2) 0.0254(9) Uani 1.00 1 d .
C(6) C 0.4623(2) -0.0503(2) 0.7972(2) 0.0211(8) Uani 1.00 1 d .
C(7) C 0.3276(3) 0.1044(2) 0.7815(2) 0.0278(10) Uani 1.00 1 d .
C(8) C 0.2839(3) 0.1429(2) 0.8241(3) 0.0330(11) Uani 1.00 1 d .
C(9) C 0.2896(3) 0.1318(2) 0.8981(3) 0.0352(12) Uani 1.00 1 d .
C(10) C 0.3385(3) 0.0817(2) 0.9275(2) 0.0284(10) Uani 1.00 1 d .
C(11) C 0.3827(2) 0.0389(2) 0.8843(2) 0.0233(9) Uani 1.00 1 d .
C(12) C 0.3803(2) 0.0509(2) 0.8091(2) 0.0210(8) Uani 1.00 1 d .
C(13) C 0.4261(3) -0.0151(2) 0.9139(2) 0.0267(10) Uani 1.00 1 d .
C(14) C 0.4258(2) 0.0086(2) 0.7669(2) 0.0215(9) Uani 1.00 1 d .
C(15) C 0.6202(3) 0.0269(2) 0.7177(2) 0.0273(10) Uani 1.00 1 d .
C(16) C 0.5515(3) 0.0118(2) 0.6565(2) 0.0256(9) Uani 1.00 1 d .
C(17) C 0.5700(3) 0.0479(2) 0.5881(2) 0.0317(11) Uani 1.00 1 d .
C(18) C 0.3688(3) -0.0700(2) 0.6008(3) 0.0355(12) Uani 1.00 1 d .
C(19) C 0.3674(3) 0.0052(2) 0.6096(2) 0.0288(10) Uani 1.00 1 d .
C(20) C 0.2765(3) 0.0281(3) 0.6214(4) 0.0432(14) Uani 1.00 1 d .
C(21) C 0.5881(3) 0.3568(2) 0.5795(2) 0.0253(9) Uani 1.00 1 d .
C(22) C 0.6620(3) 0.3299(2) 0.5603(2) 0.0287(10) Uani 1.00 1 d .
C(23) C 0.7408(3) 0.3604(2) 0.5780(2) 0.0328(11) Uani 1.00 1 d .
C(24) C 0.7448(3) 0.4185(2) 0.6133(2) 0.0329(11) Uani 1.00 1 d .
C(25) C 0.6691(3) 0.4507(2) 0.6306(2) 0.0259(10) Uani 1.00 1 d .
C(26) C 0.5879(3) 0.4183(2) 0.6155(2) 0.0235(9) Uani 1.00 1 d .
C(27) C 0.4449(3) 0.5598(2) 0.6547(3) 0.0374(12) Uani 1.00 1 d .
C(28) C 0.4531(4) 0.6244(2) 0.6734(4) 0.0458(15) Uani 1.00 1 d .
C(29) C 0.5339(4) 0.6535(3) 0.6913(4) 0.0512(17) Uani 1.00 1 d .
C(30) C 0.6049(4) 0.6160(3) 0.6895(3) 0.0427(14) Uani 1.00 1 d .
C(31) C 0.5998(3) 0.5485(2) 0.6688(2) 0.0300(10) Uani 1.00 1 d .
C(32) C 0.5166(3) 0.5176(2) 0.6526(2) 0.0285(10) Uani 1.00 1 d .
C(33) C 0.6727(3) 0.5129(2) 0.6600(2) 0.0305(11) Uani 1.00 1 d .
C(34) C 0.5126(2) 0.4503(2) 0.6326(2) 0.0240(9) Uani 1.00 1 d .
C(35) C 0.3898(3) 0.3774(2) 0.4934(2) 0.0331(11) Uani 1.00 1 d .
C(36) C 0.3456(3) 0.4027(2) 0.5561(2) 0.0256(9) Uani 1.00 1 d .
C(37) C 0.3039(3) 0.4689(2) 0.5382(3) 0.0360(12) Uani 1.00 1 d .
C(38) C 0.4201(3) 0.4335(2) 0.7797(2) 0.0344(11) Uani 1.00 1 d .
C(39) C 0.3587(3) 0.4310(2) 0.7107(2) 0.0293(10) Uani 1.00 1 d .
C(40) C 0.2824(3) 0.3854(2) 0.7172(3) 0.0357(12) Uani 1.00 1 d .
C(41) C 0.4142(3) 0.1931(3) 0.4488(2) 0.0351(12) Uani 1.00 1 d .
C(42) C 0.3924(3) 0.2059(2) 0.5249(2) 0.0249(9) Uani 1.00 1 d .
C(43) C 0.3064(3) 0.2073(2) 0.5350(2) 0.0306(10) Uani 1.00 1 d .
C(44) C 0.2791(3) 0.2151(2) 0.6019(2) 0.0252(9) Uani 1.00 1 d .
C(45) C 0.1825(3) 0.2179(2) 0.6064(3) 0.0348(12) Uani 1.00 1 d .
C(46) C 0.7534(3) 0.1850(2) 0.6459(3) 0.0363(12) Uani 1.00 1 d .
C(47) C 0.6854(3) 0.2222(2) 0.6826(2) 0.0261(10) Uani 1.00 1 d .
C(48) C 0.7123(3) 0.2717(2) 0.7313(3) 0.0320(12) Uani 1.00 1 d .
C(49) C 0.6530(3) 0.3079(2) 0.7650(2) 0.0278(10) Uani 1.00 1 d .
C(50) C 0.6861(3) 0.3646(2) 0.8144(2) 0.0353(12) Uani 1.00 1 d .
C(51) C 0.3835(3) 0.2929(2) 0.9177(2) 0.0328(11) Uani 1.00 1 d .
C(52) C 0.4363(3) 0.2527(2) 0.8688(2) 0.0247(9) Uani 1.00 1 d .
C(53) C 0.5054(3) 0.2176(2) 0.9024(2) 0.0248(9) Uani 1.00 1 d .
C(54) C 0.5537(2) 0.1771(2) 0.8638(2) 0.0230(9) Uani 1.00 1 d .
C(55) C 0.6265(3) 0.1373(2) 0.9036(2) 0.0293(10) Uani 1.00 1 d .
H(1) H 0.4978 -0.0968 0.7078 0.035 Uiso 1.00 1 c R
H(2) H 0.5552 -0.1902 0.7627 0.040 Uiso 1.00 1 c R
H(3) H 0.5597 -0.2055 0.8858 0.041 Uiso 1.00 1 c R
H(4) H 0.5048 -0.1258 0.9547 0.038 Uiso 1.00 1 c R
H(5) H 0.3230 0.1133 0.7320 0.033 Uiso 1.00 1 c R
H(6) H 0.2492 0.1776 0.8037 0.040 Uiso 1.00 1 c R
H(7) H 0.2594 0.1592 0.9273 0.042 Uiso 1.00 1 c R
H(8) H 0.3433 0.0751 0.9775 0.034 Uiso 1.00 1 c R
H(9) H 0.4307 -0.0208 0.9640 0.032 Uiso 1.00 1 c R
H(10) H 0.6436 0.0708 0.7112 0.033 Uiso 1.00 1 c R
H(11) H 0.6658 -0.0058 0.7183 0.033 Uiso 1.00 1 c R
H(12) H 0.5952 0.0253 0.7629 0.033 Uiso 1.00 1 c R
H(13) H 0.5503 -0.0366 0.6474 0.031 Uiso 1.00 1 c R
H(14) H 0.5485 0.0217 0.5465 0.038 Uiso 1.00 1 c R
H(15) H 0.6315 0.0542 0.5885 0.038 Uiso 1.00 1 c R
H(16) H 0.5417 0.0909 0.5858 0.038 Uiso 1.00 1 c R
H(17) H 0.4079 -0.0818 0.5661 0.043 Uiso 1.00 1 c R
H(18) H 0.3114 -0.0856 0.5840 0.043 Uiso 1.00 1 c R
H(19) H 0.3879 -0.0904 0.6466 0.043 Uiso 1.00 1 c R
H(20) H 0.3804 0.0245 0.5633 0.035 Uiso 1.00 1 c R
H(21) H 0.2508 -0.0039 0.6513 0.052 Uiso 1.00 1 c R
H(22) H 0.2417 0.0315 0.5754 0.052 Uiso 1.00 1 c R
H(23) H 0.2796 0.0711 0.6448 0.052 Uiso 1.00 1 c R
H(24) H 0.5360 0.3339 0.5685 0.030 Uiso 1.00 1 c R
H(25) H 0.6596 0.2898 0.5344 0.034 Uiso 1.00 1 c R
H(26) H 0.7913 0.3404 0.5654 0.039 Uiso 1.00 1 c R
H(27) H 0.7987 0.4382 0.6268 0.039 Uiso 1.00 1 c R
H(28) H 0.3895 0.5423 0.6425 0.045 Uiso 1.00 1 c R
H(29) H 0.4034 0.6505 0.6746 0.055 Uiso 1.00 1 c R
H(30) H 0.5385 0.6986 0.7043 0.061 Uiso 1.00 1 c R
H(31) H 0.6592 0.6352 0.7024 0.051 Uiso 1.00 1 c R
H(32) H 0.7267 0.5318 0.6747 0.037 Uiso 1.00 1 c R
H(33) H 0.4171 0.4142 0.4713 0.040 Uiso 1.00 1 c R
H(34) H 0.3477 0.3569 0.4584 0.040 Uiso 1.00 1 c R
H(35) H 0.4331 0.3449 0.5105 0.040 Uiso 1.00 1 c R
H(36) H 0.2984 0.3712 0.5622 0.031 Uiso 1.00 1 c R
H(37) H 0.2500 0.4716 0.5593 0.043 Uiso 1.00 1 c R
H(38) H 0.2929 0.4736 0.4865 0.043 Uiso 1.00 1 c R
H(39) H 0.3419 0.5042 0.5574 0.043 Uiso 1.00 1 c R
H(40) H 0.4184 0.3915 0.8048 0.041 Uiso 1.00 1 c R
H(41) H 0.4029 0.4691 0.8101 0.041 Uiso 1.00 1 c R
H(42) H 0.4781 0.4417 0.7680 0.041 Uiso 1.00 1 c R
H(43) H 0.3373 0.4763 0.6987 0.035 Uiso 1.00 1 c R
H(44) H 0.2329 0.4015 0.6864 0.043 Uiso 1.00 1 c R
H(45) H 0.2693 0.3849 0.7666 0.043 Uiso 1.00 1 c R
H(46) H 0.2964 0.3408 0.7027 0.043 Uiso 1.00 1 c R
H(47) H 0.2651 0.2029 0.4948 0.037 Uiso 1.00 1 c R
H(48) H 0.7713 0.2808 0.7416 0.038 Uiso 1.00 1 c R
H(49) H 0.5193 0.2216 0.9523 0.030 Uiso 1.00 1 c R

loop_
_atom_site_aniso_label
_atom_site_aniso_U_11
_atom_site_aniso_U_22
_atom_site_aniso_U_33
_atom_site_aniso_U_12
_atom_site_aniso_U_13
_atom_site_aniso_U_23
Eu(1) 0.01572(13) 0.02114(13) 0.01522(13) 0.00265(6) -0.00084(9) 0.00132(8)
P(1) 0.0199(5) 0.0208(5) 0.0185(5) 0.0005(4) 0.0025(4) -0.0008(4)
P(2) 0.0188(5) 0.0203(5) 0.0212(5) 0.0019(4) -0.0011(4) 0.0014(4)
F(1) 0.051(2) 0.053(2) 0.0176(15) 0.0042(15) -0.0068(14) -0.0007(13)
F(2) 0.039(2) 0.102(3) 0.0228(17) -0.004(2) 0.0062(15) -0.0089(18)
F(3) 0.083(2) 0.040(2) 0.0364(19) 0.0187(19) -0.0003(19) -0.0152(16)
F(4) 0.0249(18) 0.111(3) 0.051(2) -0.009(2) -0.0112(16) -0.001(2)
F(5) 0.0228(17) 0.100(3) 0.058(2) -0.0039(19) 0.0037(16) 0.029(2)
F(6) 0.029(2) 0.059(2) 0.128(4) 0.0188(17) 0.005(2) -0.013(2)
F(7) 0.0254(15) 0.0336(17) 0.072(2) 0.0053(13) 0.0105(15) 0.0191(17)
F(8) 0.050(2) 0.065(2) 0.046(2) 0.0260(19) 0.0223(17) 0.0092(18)
F(9) 0.0216(16) 0.043(2) 0.102(3) -0.0017(14) 0.0205(19) 0.011(2)
F(10) 0.061(2) 0.064(2) 0.0240(16) -0.0178(19) -0.0125(15) 0.0065(16)
F(11) 0.0389(19) 0.052(2) 0.056(2) -0.0219(16) -0.0112(16) 0.0037(18)
F(12) 0.052(2) 0.0352(18) 0.047(2) -0.0028(15) -0.0136(17) 0.0004(15)
F(13) 0.060(2) 0.058(2) 0.0275(17) 0.0149(18) 0.0202(16) 0.0092(15)
F(14) 0.048(2) 0.079(2) 0.040(2) 0.035(2) 0.0090(17) -0.008(2)
F(15) 0.102(3) 0.039(2) 0.052(2) -0.014(2) 0.035(2) -0.0205(18)
F(16) 0.047(2) 0.065(2) 0.0212(15) 0.0191(17) -0.0116(13) 0.0024(15)
F(17) 0.056(2) 0.0337(18) 0.055(2) 0.0080(16) -0.0125(18) 0.0138(16)
F(18) 0.0247(16) 0.078(2) 0.044(2) 0.0104(16) 0.0041(14) 0.0243(19)
O(1) 0.0185(15) 0.0216(16) 0.0209(15) 0.0020(12) -0.0005(12) 0.0027(12)
O(2) 0.0206(15) 0.0247(16) 0.0204(15) 0.0032(12) -0.0001(12) 0.0021(12)
O(3) 0.0227(16) 0.0250(16) 0.0173(15) 0.0036(12) -0.0017(12) 0.0014(12)
O(4) 0.0181(15) 0.0252(17) 0.0226(16) 0.0042(11) -0.0018(13) 0.0031(12)
O(5) 0.0186(15) 0.0303(18) 0.0278(17) 0.0017(13) 0.0008(13) 0.0048(14)
O(6) 0.0215(16) 0.0332(19) 0.0272(17) -0.0039(14) -0.0050(13) 0.0024(15)
O(7) 0.0237(16) 0.0262(16) 0.0177(15) 0.0036(13) 0.0019(12) 0.0004(13)
O(8) 0.0250(16) 0.0313(18) 0.0186(16) 0.0039(14) -0.0013(12) 0.0021(13)
C(1) 0.031(2) 0.021(2) 0.035(2) 0.0034(19) 0.006(2) 0.001(2)
C(2) 0.030(2) 0.024(2) 0.045(3) 0.0023(19) 0.005(2) 0.002(2)
C(3) 0.025(2) 0.027(2) 0.050(3) 0.0006(19) 0.001(2) 0.012(2)
C(4) 0.024(2) 0.032(2) 0.040(2) -0.000(2) 0.005(2) 0.014(2)
C(5) 0.017(2) 0.027(2) 0.032(2) -0.0035(17) 0.0006(18) 0.004(2)
C(6) 0.018(2) 0.020(2) 0.025(2) 0.0004(16) 0.0025(17) 0.0022(17)
C(7) 0.024(2) 0.029(2) 0.032(2) 0.0028(19) 0.0106(19) 0.005(2)
C(8) 0.028(2) 0.030(2) 0.043(3) 0.004(2) 0.013(2) 0.003(2)
C(9) 0.032(2) 0.034(2) 0.043(3) -0.003(2) 0.019(2) -0.009(2)
C(10) 0.030(2) 0.029(2) 0.028(2) -0.010(2) 0.013(2) -0.006(2)
C(11) 0.024(2) 0.023(2) 0.024(2) -0.0064(17) 0.0070(18) -0.0020(18)
C(12) 0.021(2) 0.018(2) 0.025(2) 0.0001(16) 0.0052(17) 0.0015(17)
C(13) 0.025(2) 0.031(2) 0.024(2) -0.0063(19) 0.0040(19) 0.0020(19)
C(14) 0.022(2) 0.020(2) 0.023(2) 0.0010(16) 0.0051(17) -0.0000(17)
C(15) 0.020(2) 0.029(2) 0.033(2) 0.0005(18) 0.0027(19) 0.001(2)
C(16) 0.023(2) 0.024(2) 0.031(2) -0.0007(18) 0.0087(19) -0.0013(19)
C(17) 0.030(2) 0.040(2) 0.027(2) -0.001(2) 0.012(2) -0.003(2)
C(18) 0.035(2) 0.032(2) 0.039(3) -0.002(2) -0.000(2) -0.008(2)
C(19) 0.027(2) 0.029(2) 0.029(2) -0.0029(19) 0.0000(19) 0.000(2)
C(20) 0.024(2) 0.037(3) 0.066(4) 0.000(2) -0.008(2) -0.012(2)
C(21) 0.026(2) 0.031(2) 0.018(2) 0.0027(19) 0.0010(17) 0.0061(18)
C(22) 0.032(2) 0.034(2) 0.022(2) 0.007(2) 0.0090(19) 0.009(2)
C(23) 0.027(2) 0.043(3) 0.031(2) 0.009(2) 0.012(2) 0.014(2)
C(24) 0.022(2) 0.046(3) 0.031(2) 0.002(2) 0.003(2) 0.013(2)
C(25) 0.021(2) 0.037(2) 0.019(2) 0.0010(19) 0.0007(17) 0.0084(19)
C(26) 0.026(2) 0.028(2) 0.015(2) 0.0015(18) -0.0014(17) 0.0053(17)
C(27) 0.031(2) 0.029(2) 0.051(3) -0.002(2) -0.003(2) -0.006(2)
C(28) 0.040(3) 0.029(2) 0.068(4) 0.002(2) 0.006(3) -0.014(2)
C(29) 0.051(3) 0.035(3) 0.069(4) -0.014(2) 0.013(3) -0.021(3)
C(30) 0.042(3) 0.042(3) 0.044(3) -0.014(2) 0.004(2) -0.013(2)
C(31) 0.029(2) 0.032(2) 0.028(2) -0.007(2) -0.002(2) -0.003(2)
C(32) 0.025(2) 0.033(2) 0.027(2) -0.002(2) -0.0014(19) -0.005(2)
C(33) 0.023(2) 0.044(3) 0.024(2) -0.008(2) -0.0026(19) -0.000(2)
C(34) 0.021(2) 0.028(2) 0.022(2) -0.0017(18) -0.0040(17) 0.0003(18)
C(35) 0.036(2) 0.035(2) 0.026(2) 0.007(2) -0.008(2) -0.003(2)
C(36) 0.022(2) 0.025(2) 0.028(2) 0.0019(18) -0.0069(18) 0.0051(19)
C(37) 0.033(2) 0.032(2) 0.040(3) 0.006(2) -0.009(2) 0.003(2)
C(38) 0.037(2) 0.038(3) 0.028(2) 0.002(2) 0.005(2) -0.009(2)
C(39) 0.030(2) 0.026(2) 0.032(2) 0.006(2) 0.009(2) 0.000(2)
C(40) 0.029(2) 0.039(3) 0.041(3) 0.006(2) 0.014(2) -0.002(2)
C(41) 0.036(2) 0.046(3) 0.022(2) 0.007(2) 0.000(2) -0.008(2)
C(42) 0.031(2) 0.023(2) 0.020(2) -0.0002(19) 0.0002(19) -0.0043(18)
C(43) 0.026(2) 0.038(2) 0.026(2) -0.001(2) -0.007(2) -0.003(2)
C(44) 0.019(2) 0.025(2) 0.030(2) 0.0029(17) -0.0022(19) 0.0036(19)
C(45) 0.016(2) 0.043(3) 0.043(3) 0.000(2) -0.005(2) 0.005(2)
C(46) 0.021(2) 0.036(2) 0.053(3) 0.003(2) 0.009(2) 0.014(2)
C(47) 0.020(2) 0.028(2) 0.030(2) 0.0003(17) 0.0014(19) 0.0111(19)
C(48) 0.017(2) 0.041(3) 0.036(2) -0.0054(19) -0.006(2) 0.015(2)
C(49) 0.030(2) 0.031(2) 0.020(2) -0.005(2) -0.0063(18) 0.0125(19)
C(50) 0.037(2) 0.037(3) 0.029(2) -0.010(2) -0.010(2) 0.008(2)
C(51) 0.039(3) 0.036(2) 0.024(2) 0.006(2) 0.008(2) 0.000(2)
C(52) 0.027(2) 0.024(2) 0.023(2) -0.0043(19) 0.0058(18) -0.0027(18)
C(53) 0.023(2) 0.033(2) 0.018(2) -0.0008(18) -0.0007(18) 0.0019(18)
C(54) 0.019(2) 0.027(2) 0.022(2) -0.0023(17) -0.0015(17) 0.0064(18)
C(55) 0.025(2) 0.039(2) 0.023(2) 0.006(2) -0.0005(19) 0.010(2)

loop_
_atom_type_symbol
_atom_type_description
_atom_type_scat_dispersion_real
_atom_type_scat_dispersion_imag
_atom_type_scat_source
C C 0.003 0.002
;
International Tables for Crystallography
(1992, Vol. C, Tables 4.2.6.8 and 6.1.1.4)
;
H H 0.000 0.000
;
International Tables for Crystallography
(1992, Vol. C, Table 6.1.1.4)
;
Eu Eu -0.158 3.668
;
International Tables for Crystallography
(1992, Vol. C, Tables 4.2.6.8 and 6.1.1.4)
;
F F 0.017 0.010
;
International Tables for Crystallography
(1992, Vol. C, Tables 4.2.6.8 and 6.1.1.4)
;
O O 0.011 0.006
;
International Tables for Crystallography
(1992, Vol. C, Tables 4.2.6.8 and 6.1.1.4)
;
P P 0.102 0.094
;
International Tables for Crystallography
(1992, Vol. C, Tables 4.2.6.8 and 6.1.1.4)
;

loop_
_geom_angle_atom_site_label_1
_geom_angle_atom_site_label_2
_geom_angle_atom_site_label_3
_geom_angle
_geom_angle_publ_flag
O2 Eu1 O1 143.24(11) ?
O2 Eu1 O5 104.62(12) ?
O1 Eu1 O5 86.45(12) ?
O2 Eu1 O8 142.17(12) ?
O1 Eu1 O8 74.31(12) ?
O5 Eu1 O8 75.57(12) ?
O2 Eu1 O4 76.04(11) ?
O1 Eu1 O4 75.47(11) ?
O5 Eu1 O4 145.29(12) ?
O8 Eu1 O4 125.33(12) ?
O2 Eu1 O7 86.76(11) ?
O1 Eu1 O7 108.82(11) ?
O5 Eu1 O7 137.37(12) ?
O8 Eu1 O7 71.17(12) ?
O4 Eu1 O7 77.13(12) ?
O2 Eu1 O6 72.08(12) ?
O1 Eu1 O6 143.55(12) ?
O5 Eu1 O6 71.33(13) ?
O8 Eu1 O6 72.39(12) ?
O4 Eu1 O6 137.47(12) ?
O7 Eu1 O6 73.70(12) ?
O2 Eu1 O3 75.54(11) ?
O1 Eu1 O3 74.26(11) ?
O5 Eu1 O3 73.69(12) ?
O8 Eu1 O3 136.84(11) ?
O4 Eu1 O3 72.99(12) ?
O7 Eu1 O3 148.10(11) ?
O6 Eu1 O3 123.36(12) ?
O1 P1 C19 109.7(2) ?
O1 P1 C16 107.9(2) ?
C19 P1 C16 107.3(2) ?
O1 P1 C14 109.9(2) ?
C19 P1 C14 110.6(2) ?
C16 P1 C14 111.4(2) ?
O2 P2 C36 108.5(2) ?
O2 P2 C39 107.9(2) ?
C36 P2 C39 108.4(2) ?
O2 P2 C34 110.0(2) ?
C36 P2 C34 111.7(2) ?
C39 P2 C34 110.2(2) ?
P1 O1 Eu1 163.9(2) ?
P2 O2 Eu1 171.0(2) ?
C42 O3 Eu1 133.1(3) ?
C44 O4 Eu1 133.5(3) ?
C47 O5 Eu1 136.3(4) ?
C49 O6 Eu1 135.1(4) ?
C52 O7 Eu1 133.7(3) ?
C54 O8 Eu1 133.7(3) ?
C2 C1 C6 121.5(5) ?
C1 C2 C3 122.1(5) ?
C4 C3 C2 119.1(5) ?
C3 C4 C5 121.2(5) ?
C13 C5 C4 121.0(5) ?
C13 C5 C6 119.1(5) ?
C4 C5 C6 119.9(5) ?
C14 C6 C1 124.5(4) ?
C14 C6 C5 119.3(4) ?
C1 C6 C5 116.1(4) ?
C8 C7 C12 122.1(5) ?
C7 C8 C9 120.9(5) ?
C10 C9 C8 119.8(5) ?
C9 C10 C11 120.9(5) ?
C13 C11 C10 120.4(5) ?
C13 C11 C12 119.6(4) ?
C10 C11 C12 120.0(5) ?
C14 C12 C7 124.3(4) ?
C14 C12 C11 119.5(4) ?
C7 C12 C11 116.1(4) ?
C11 C13 C5 122.3(5) ?
C12 C14 C6 119.3(4) ?
C12 C14 P1 117.7(3) ?
C6 C14 P1 122.5(3) ?
C15 C16 C17 110.8(4) ?
C15 C16 P1 110.9(3) ?
C17 C16 P1 108.0(4) ?
C18 C19 C20 109.8(5) ?
C18 C19 P1 115.1(4) ?
C20 C19 P1 111.0(4) ?
C22 C21 C26 121.5(5) ?
C21 C22 C23 121.3(5) ?
C24 C23 C22 119.8(5) ?
C23 C24 C25 121.0(5) ?
C33 C25 C24 120.7(5) ?
C33 C25 C26 119.7(5) ?
C24 C25 C26 119.6(5) ?
C21 C26 C34 123.7(5) ?
C21 C26 C25 116.5(5) ?
C34 C26 C25 119.6(5) ?
C28 C27 C32 122.2(5) ?
C27 C28 C29 121.5(6) ?
C30 C29 C28 119.0(6) ?
C29 C30 C31 121.6(6) ?
C33 C31 C30 120.9(5) ?
C33 C31 C32 119.4(5) ?
C30 C31 C32 119.6(5) ?
C34 C32 C27 125.1(5) ?
C34 C32 C31 119.0(5) ?
C27 C32 C31 115.9(5) ?
C25 C33 C31 121.9(5) ?
C32 C34 C26 119.1(4) ?
C32 C34 P2 121.9(4) ?
C26 C34 P2 118.5(4) ?
C37 C36 C35 110.4(5) ?
C37 C36 P2 115.0(4) ?
C35 C36 P2 111.3(3) ?
C40 C39 C38 112.3(5) ?
C40 C39 P2 108.6(4) ?
C38 C39 P2 108.7(4) ?
F2 C41 F1 107.2(5) ?
F2 C41 F3 108.0(5) ?
F1 C41 F3 106.5(5) ?
F2 C41 C42 112.5(5) ?
F1 C41 C42 112.5(4) ?
F3 C41 C42 109.9(5) ?
O3 C42 C43 129.1(5) ?
O3 C42 C41 113.9(4) ?
C43 C42 C41 117.0(5) ?
C44 C43 C42 122.1(5) ?
O4 C44 C43 129.1(5) ?
O4 C44 C45 113.3(5) ?
C43 C44 C45 117.5(5) ?
F4 C45 F5 108.0(5) ?
F4 C45 F6 105.9(5) ?
F5 C45 F6 107.6(6) ?
F4 C45 C44 114.3(5) ?
F5 C45 C44 110.7(4) ?
F6 C45 C44 110.0(5) ?
F7 C46 F8 107.2(5) ?
F7 C46 F9 107.3(4) ?
F8 C46 F9 107.4(5) ?
F7 C46 C47 110.7(4) ?
F8 C46 C47 111.3(4) ?
F9 C46 C47 112.7(5) ?
O5 C47 C48 128.3(5) ?
O5 C47 C46 113.4(5) ?
C48 C47 C46 118.3(5) ?
C49 C48 C47 120.6(5) ?
O6 C49 C48 128.1(5) ?
O6 C49 C50 113.9(5) ?
C48 C49 C50 118.1(5) ?
F12 C50 F10 107.8(5) ?
F12 C50 F11 107.1(5) ?
F10 C50 F11 107.9(4) ?
F12 C50 C49 111.0(4) ?
F10 C50 C49 109.8(4) ?
F11 C50 C49 113.1(5) ?
F14 C51 F15 107.7(5) ?
F14 C51 F13 106.5(5) ?
F15 C51 F13 106.9(5) ?
F14 C51 C52 112.1(5) ?
F15 C51 C52 110.9(5) ?
F13 C51 C52 112.4(5) ?
O7 C52 C53 128.7(5) ?
O7 C52 C51 115.0(5) ?
C53 C52 C51 116.3(4) ?
C54 C53 C52 120.7(5) ?
O8 C54 C53 128.2(5) ?
O8 C54 C55 113.1(4) ?
C53 C54 C55 118.8(4) ?
F18 C55 F16 107.2(4) ?
F18 C55 F17 106.4(5) ?
F16 C55 F17 106.9(4) ?
F18 C55 C54 110.6(4) ?
F16 C55 C54 113.8(4) ?
F17 C55 C54 111.6(4) ?l

loop_
_geom_bond_atom_site_label_1
_geom_bond_atom_site_label_2
_geom_bond_distance
Eu1 O2 2.328(3)
Eu1 O1 2.361(3)
Eu1 O5 2.374(3)
Eu1 O8 2.408(3)
Eu1 O4 2.414(3)
Eu1 O7 2.414(3)
Eu1 O6 2.427(4)
Eu1 O3 2.427(3)
P1 O1 1.509(3)
P1 C19 1.829(5)
P1 C16 1.833(5)
P1 C14 1.843(5)
P2 O2 1.509(3)
P2 C36 1.825(5)
P2 C39 1.832(5)
P2 C34 1.833(5)
F1 C41 1.341(7)
F2 C41 1.324(7)
F3 C41 1.352(7)
F4 C45 1.320(7)
F5 C45 1.322(7)
F6 C45 1.322(7)
F7 C46 1.322(6)
F8 C46 1.330(8)
F9 C46 1.338(7)
F10 C50 1.330(7)
F11 C50 1.339(7)
F12 C50 1.324(7)
F13 C51 1.334(6)
F14 C51 1.324(7)
F15 C51 1.326(7)
F16 C55 1.329(6)
F17 C55 1.331(7)
F18 C55 1.328(6)
O3 C42 1.248(6)
O4 C44 1.252(6)
O5 C47 1.253(6)
O6 C49 1.247(6)
O7 C52 1.247(6)
O8 C54 1.252(6)
C1 C2 1.377(7)
C1 C6 1.431(7)
C2 C3 1.402(8)
C3 C4 1.362(8)
C4 C5 1.440(7)
C5 C13 1.390(7)
C5 C6 1.449(7)
C6 C14 1.423(6)
C7 C8 1.364(7)
C7 C12 1.434(7)
C8 C9 1.412(8)
C9 C10 1.360(8)
C10 C11 1.428(7)
C11 C13 1.380(7)
C11 C12 1.441(7)
C12 C14 1.422(6)
C15 C16 1.530(7)
C16 C17 1.544(7)
C18 C19 1.537(7)
C19 C20 1.549(8)
C21 C22 1.374(7)
C21 C26 1.425(7)
C22 C23 1.398(8)
C23 C24 1.356(9)
C24 C25 1.433(7)
C25 C33 1.381(8)
C25 C26 1.441(7)
C26 C34 1.425(7)
C27 C28 1.365(8)
C27 C32 1.426(8)
C28 C29 1.414(9)
C29 C30 1.360(10)
C30 C31 1.428(8)
C31 C33 1.387(8)
C31 C32 1.458(7)
C32 C34 1.420(7)
C35 C36 1.530(8)
C36 C37 1.521(7)
C38 C39 1.540(8)
C39 C40 1.537(8)
C41 C42 1.538(7)
C42 C43 1.394(8)
C43 C44 1.391(8)
C44 C45 1.540(7)
C46 C47 1.541(8)
C47 C48 1.400(8)
C48 C49 1.399(8)
C49 C50 1.540(8)
C51 C52 1.548(7)
C52 C53 1.397(7)
C53 C54 1.386(7)
C54 C55 1.535(7)
